data_7701319
loop_
_publ_author_name
'Schlagintweit, Jonas F.'
'Nguyen, Linda'
'Dyckhoff, Florian'
'Kaiser, Felix'
'Reich, Robert M.'
'K\"uhn, Fritz E'

_publ_section_title
;
 Exploring different coordination modes of the first tetradentate
 NHC/1,2,3-triazole hybrid ligand for group 10 complexes.
;
_journal_issue 39
_journal_name_full 'Dalton transactions (Cambridge, England : 2003)'
_journal_page_first 14820
_journal_page_last 14828
_journal_paper_doi 10.1039/c9dt03430g
_journal_volume 48
_journal_year 2019
_chemical_compound_source 'see text'
_chemical_formula_moiety 'C74 H92 N20 Ni, 2(F6 P)'
_chemical_formula_sum 'C74 H92 F12 N20 Ni P2'
_chemical_formula_weight 1610.31
_space_group_IT_number 2
_space_group_name_Hall '-P 1'
_space_group_name_H-M_alt 'P -1'
_symmetry_cell_setting triclinic
_symmetry_Int_Tables_number 2
_symmetry_space_group_name_Hall '-P 1'
_symmetry_space_group_name_H-M 'P -1'
_atom_sites_solution_hydrogens geom
_audit_update_record
;
2019-08-22 deposited with the CCDC.    2019-09-18 downloaded from the CCDC.
;
_cell_angle_alpha 97.837(5)
_cell_angle_beta 93.258(5)
_cell_angle_gamma 106.980(5)
_cell_formula_units_Z 1
_cell_length_a 9.9082(15)
_cell_length_b 11.862(2)
_cell_length_c 19.211(3)
_cell_measurement_reflns_used 9871
_cell_measurement_temperature 100
_cell_measurement_theta_max 26.2477
_cell_measurement_theta_min 2.5099
_cell_volume 2128.1(6)
_computing_cell_refinement 'SAINT (Bruker, 2014)'
_computing_data_collection 'APEX III Control Software (Bruker, 2015)'
_computing_data_reduction 'SAINT (Bruker, 2014)'
_computing_molecular_graphics 'PLATON (Spek, 2011)'
_computing_publication_material 'PLATON (Spek, 2011), enCIFer (Allen, 2014)'
_computing_structure_refinement 'SHELXL2014 (Sheldrick, 2014), SHELXLE (Huebschle, 2011)'
_computing_structure_solution 'SHELXT (Sheldrick, 2015)'
_diffrn_ambient_temperature 100
_diffrn_detector ' CMOS plate '
_diffrn_detector_area_resol_mean 16
_diffrn_measured_fraction_theta_full 0.999
_diffrn_measured_fraction_theta_max 0.999
_diffrn_measurement_device ' \k-geometry diffractometer '
_diffrn_measurement_device_type ' Bruker Photon CMOS '
_diffrn_measurement_method ' phi- and omega-rotation '
_diffrn_radiation_monochromator 'Helios optic'
_diffrn_radiation_probe x-ray
_diffrn_radiation_source 'TXS rotating anode'
_diffrn_radiation_type MoK\a
_diffrn_radiation_wavelength 0.71073
_diffrn_reflns_av_R_equivalents 0.0852
_diffrn_reflns_av_unetI/netI 0.0372
_diffrn_reflns_limit_h_max 11
_diffrn_reflns_limit_h_min -11
_diffrn_reflns_limit_k_max 14
_diffrn_reflns_limit_k_min -14
_diffrn_reflns_limit_l_max 23
_diffrn_reflns_limit_l_min -23
_diffrn_reflns_number 73359
_diffrn_reflns_reduction_process
;
;
_diffrn_reflns_theta_full 25.24
_diffrn_reflns_theta_max 25.35
_diffrn_reflns_theta_min 2.26
_exptl_absorpt_coefficient_mu 0.343
_exptl_absorpt_correction_T_max 0.7454
_exptl_absorpt_correction_T_min 0.7045
_exptl_absorpt_correction_type multi-scan
_exptl_absorpt_process_details 'SADABS 2016/2, Bruker, 2016'
_exptl_crystal_colour 'clear colourless'
_exptl_crystal_density_diffrn 1.257
_exptl_crystal_density_method 'Not Measured'
_exptl_crystal_description plate
_exptl_crystal_F_000 842
_exptl_crystal_size_max 0.206
_exptl_crystal_size_mid 0.129
_exptl_crystal_size_min 0.064
_platon_squeeze_details
;
The unit cell contains 2 disordered molecules of water which were
treated as a diffuse contribution to the overall scattering without specific
atom positions by SQUEEZE/PLATON.
;
_refine_diff_density_max 0.819
_refine_diff_density_min -0.389
_refine_diff_density_rms 0.053
_refine_ls_extinction_method none
_refine_ls_goodness_of_fit_ref 1.024
_refine_ls_hydrogen_treatment constr
_refine_ls_matrix_type full
_refine_ls_number_parameters 561
_refine_ls_number_reflns 7782
_refine_ls_number_restraints 139
_refine_ls_restrained_S_all 1.027
_refine_ls_R_factor_all 0.0582
_refine_ls_R_factor_gt 0.0398
_refine_ls_shift/su_max 0.001
_refine_ls_shift/su_mean 0.000
_refine_ls_structure_factor_coef Fsqd
_refine_ls_weighting_details 'W=1/[\S^2^(FO^2^)+(0.0414P)^2^+1.6496P] WHERE P=(FO^2^+2FC^2^)/3'
_refine_ls_weighting_scheme calc
_refine_ls_wR_factor_gt 0.0903
_refine_ls_wR_factor_ref 0.0976
_reflns_number_gt 6144
_reflns_number_total 7782
_reflns_threshold_expression I>2\s(I)
_cod_data_source_file c9dt03430g2.cif
_cod_data_source_block compound_4_sq
_cod_original_formula_sum 'C74 H92 F12 N20 Ni1 P2'
_cod_database_code 7701319
_platon_squeeze_void_probe_radius 1.20

loop_
_space_group_symop_id
_space_group_symop_operation_xyz
1 x,y,z
2 -x,-y,-z

loop_
_atom_site_label
_atom_site_type_symbol
_atom_site_fract_x
_atom_site_fract_y
_atom_site_fract_z
_atom_site_U_iso_or_equiv
_atom_site_adp_type
_atom_site_occupancy
_atom_site_site_symmetry_order
_atom_site_calc_flag
_atom_site_refinement_flags_posn
_atom_site_refinement_flags_adp
_atom_site_refinement_flags_occupancy
_atom_site_disorder_assembly
_atom_site_disorder_group
Ni1 Ni 0.5000 0.5000 0.5000 0.01106(10) Uani 1 2 d S . P . .
P1 P 0.76370(7) 0.09820(5) 0.40233(3) 0.02567(15) Uani 1 1 d . . . . .
N1 N 0.73050(18) 0.55905(15) 0.40647(9) 0.0148(4) Uani 1 1 d . . . . .
C1 C 0.6394(2) 0.58896(18) 0.44924(10) 0.0135(4) Uani 1 1 d . . . . .
F1 F 0.87672(16) 0.22282(13) 0.43580(9) 0.0417(4) Uani 1 1 d . . . . .
F2 F 0.88916(16) 0.04016(13) 0.39029(9) 0.0445(4) Uani 1 1 d . . . . .
N2 N 0.66520(18) 0.70791(15) 0.44977(9) 0.0168(4) Uani 1 1 d . . . . .
C2 C 0.8134(2) 0.6583(2) 0.38140(12) 0.0240(5) Uani 1 1 d . . . . .
H2 H 0.8861 0.6600 0.3510 0.029 Uiso 1 1 calc R U . . .
F3 F 0.64999(15) -0.02698(12) 0.36897(8) 0.0373(4) Uani 1 1 d . . . . .
N3 N 0.42655(18) 0.69809(15) 0.45731(9) 0.0164(4) Uani 1 1 d . . . . .
C3 C 0.7712(2) 0.7518(2) 0.40828(13) 0.0251(5) Uani 1 1 d . . . . .
H3 H 0.8072 0.8319 0.4003 0.030 Uiso 1 1 calc R U . . .
F4 F 0.75379(18) 0.05899(14) 0.47874(8) 0.0442(4) Uani 1 1 d . . . . .
N4 N 0.24909(18) 0.54184(16) 0.42885(9) 0.0169(4) Uani 1 1 d . . . . .
C4 C 0.5711(2) 0.77001(18) 0.48260(12) 0.0191(5) Uani 1 1 d . . . . .
H4A H 0.5861 0.7788 0.5347 0.023 Uiso 1 1 calc R U . . .
H4B H 0.5904 0.8505 0.4692 0.023 Uiso 1 1 calc R U . . .
F5 F 0.77552(18) 0.13615(14) 0.32603(8) 0.0451(4) Uani 1 1 d . . . . .
N5 N 0.90629(18) 0.43896(16) 0.29669(9) 0.0190(4) Uani 1 1 d . . . . .
C5 C 0.3808(2) 0.58055(18) 0.46253(10) 0.0150(4) Uani 1 1 d . . . . .
F6 F 0.63952(15) 0.15641(13) 0.41455(9) 0.0406(4) Uani 1 1 d . . . . .
N6 N 0.90269(19) 0.40466(17) 0.22826(9) 0.0215(4) Uani 1 1 d . . . . .
C6 C 0.3255(3) 0.7312(2) 0.41977(12) 0.0252(5) Uani 1 1 d . . . . .
H6 H 0.3334 0.8086 0.4090 0.030 Uiso 1 1 calc R U . . .
N7 N 0.76442(18) 0.35315(16) 0.20344(9) 0.0183(4) Uani 1 1 d . . . . .
C7 C 0.2142(3) 0.6331(2) 0.40146(12) 0.0262(5) Uani 1 1 d . . . . .
H7 H 0.1279 0.6271 0.3748 0.031 Uiso 1 1 calc R U . . .
C8 C 0.7396(2) 0.43641(18) 0.38932(11) 0.0158(4) Uani 1 1 d . . . . .
H8A H 0.6486 0.3788 0.3965 0.019 Uiso 1 1 calc R U . . .
H8B H 0.8150 0.4265 0.4218 0.019 Uiso 1 1 calc R U . . .
N8 N 0.34060(19) 0.35225(18) 0.35010(10) 0.0266(5) Uani 1 1 d . . . . .
C9 C 0.7711(2) 0.40962(18) 0.31503(11) 0.0152(4) Uani 1 1 d . . . . .
N9 N 0.34564(19) 0.27422(17) 0.29561(11) 0.0267(5) Uani 1 1 d . . . . .
C10 C 0.6801(2) 0.35565(19) 0.25596(11) 0.0175(5) Uani 1 1 d . . . . .
H10 H 0.5795 0.3263 0.2526 0.021 Uiso 1 1 calc R U . . .
N10 N 0.21084(18) 0.21520(15) 0.26906(9) 0.0171(4) Uani 1 1 d . . . . .
C11 C 0.7245(2) 0.3127(2) 0.12894(11) 0.0217(5) Uani 1 1 d . . . . .
C12 C 0.6872(2) 0.1905(2) 0.10345(12) 0.0251(5) Uani 1 1 d . . . . .
C13 C 0.6486(3) 0.1553(2) 0.03111(13) 0.0339(6) Uani 1 1 d . . . . .
H13 H 0.6214 0.0729 0.0117 0.041 Uiso 1 1 calc R U . . .
C14 C 0.6492(3) 0.2379(3) -0.01271(13) 0.0394(7) Uani 1 1 d . . . . .
H14 H 0.6228 0.2118 -0.0619 0.047 Uiso 1 1 calc R U . . .
C15 C 0.6877(3) 0.3580(3) 0.01401(13) 0.0391(7) Uani 1 1 d . . . . .
H15 H 0.6880 0.4138 -0.0171 0.047 Uiso 1 1 calc R U . . .
C16 C 0.7264(3) 0.3987(2) 0.08615(12) 0.0310(6) Uani 1 1 d . . . . .
C17 C 0.6858(3) 0.1001(2) 0.15231(13) 0.0287(6) Uani 1 1 d . . . . .
H17 H 0.7462 0.1435 0.1969 0.034 Uiso 1 1 calc R U . . .
C18 C 0.7466(3) 0.0010(3) 0.12147(17) 0.0460(7) Uani 1 1 d . . . . .
H18A H 0.6836 -0.0484 0.0804 0.069 Uiso 1 1 calc R U . . .
H18B H 0.7540 -0.0488 0.1573 0.069 Uiso 1 1 calc R U . . .
H18C H 0.8409 0.0370 0.1070 0.069 Uiso 1 1 calc R U . . .
C19 C 0.5364(3) 0.0454(2) 0.17117(15) 0.0376(6) Uani 1 1 d . . . . .
H19A H 0.4747 0.0024 0.1282 0.056 Uiso 1 1 calc R U . . .
H19B H 0.5002 0.1089 0.1931 0.056 Uiso 1 1 calc R U . . .
H19C H 0.5379 -0.0102 0.2043 0.056 Uiso 1 1 calc R U . . .
C20 C 0.765(5) 0.542(5) 0.125(4) 0.051(5) Uani 0.122(12) 1 d D U P A 3
H20 H 0.7994 0.5495 0.1758 0.061 Uiso 0.122(12) 1 calc R U P A 3
C21 C 0.886(4) 0.613(4) 0.087(2) 0.070(7) Uani 0.122(12) 1 d D U P A 3
H21A H 0.9143 0.6977 0.1087 0.105 Uiso 0.122(12) 1 calc R U P A 3
H21B H 0.8533 0.6053 0.0372 0.105 Uiso 0.122(12) 1 calc R U P A 3
H21C H 0.9666 0.5822 0.0918 0.105 Uiso 0.122(12) 1 calc R U P A 3
C22 C 0.634(4) 0.584(3) 0.120(2) 0.066(6) Uani 0.122(12) 1 d D U P A 3
H22A H 0.6628 0.6713 0.1290 0.098 Uiso 0.122(12) 1 calc R U P A 3
H22B H 0.5728 0.5529 0.1561 0.098 Uiso 0.122(12) 1 calc R U P A 3
H22C H 0.5826 0.5541 0.0733 0.098 Uiso 0.122(12) 1 calc R U P A 3
C20A C 0.7730(6) 0.5296(6) 0.1143(4) 0.0387(13) Uani 0.878(12) 1 d D U P A 4
H20B H 0.7684 0.5379 0.1665 0.046 Uiso 0.878(12) 1 calc R U P A 4
C21A C 0.9277(5) 0.5850(4) 0.1024(3) 0.0597(14) Uani 0.878(12) 1 d D U P A 4
H21D H 0.9573 0.6707 0.1208 0.090 Uiso 0.878(12) 1 calc R U P A 4
H21E H 0.9380 0.5731 0.0517 0.090 Uiso 0.878(12) 1 calc R U P A 4
H21F H 0.9873 0.5468 0.1270 0.090 Uiso 0.878(12) 1 calc R U P A 4
C22A C 0.6771(5) 0.5956(3) 0.0855(3) 0.0519(14) Uani 0.878(12) 1 d D U P A 4
H22D H 0.7066 0.6784 0.1098 0.078 Uiso 0.878(12) 1 calc R U P A 4
H22E H 0.5788 0.5563 0.0933 0.078 Uiso 0.878(12) 1 calc R U P A 4
H22F H 0.6843 0.5947 0.0347 0.078 Uiso 0.878(12) 1 calc R U P A 4
C23 C 0.1574(2) 0.41783(19) 0.41620(11) 0.0202(5) Uani 1 1 d . . . . .
H23A H 0.0585 0.4161 0.4036 0.024 Uiso 1 1 calc R U . . .
H23B H 0.1599 0.3833 0.4602 0.024 Uiso 1 1 calc R U . . .
C24 C 0.2025(2) 0.34294(19) 0.35799(11) 0.0171(4) Uani 1 1 d . . . . .
C25 C 0.1192(2) 0.25631(19) 0.30689(11) 0.0184(5) Uani 1 1 d . . . . .
H25 H 0.0185 0.2302 0.2993 0.022 Uiso 1 1 calc R U . . .
C26 C 0.1812(2) 0.1188(2) 0.21058(12) 0.0221(5) Uani 1 1 d . . . . .
C27 C 0.1740(3) 0.1452(2) 0.14273(13) 0.0300(6) Uani 1 1 d . . . . .
C28 C 0.1499(3) 0.0481(3) 0.08752(14) 0.0402(7) Uani 1 1 d . . . . .
H28 H 0.1444 0.0608 0.0398 0.048 Uiso 1 1 calc R U . . .
C29 C 0.1345(3) -0.0647(3) 0.10235(15) 0.0408(7) Uani 1 1 d . . . . .
H29 H 0.1186 -0.1290 0.0644 0.049 Uiso 1 1 calc R U . . .
C30 C 0.1414(3) -0.0872(2) 0.17028(15) 0.0378(7) Uani 1 1 d . . . . .
H30 H 0.1305 -0.1663 0.1786 0.045 Uiso 1 1 calc R U . . .
C31 C 0.1639(2) 0.0039(2) 0.22700(13) 0.0276(5) Uani 1 1 d D . . . .
C32 C 0.1890(7) 0.2720(5) 0.1304(3) 0.0384(11) Uani 0.803(11) 1 d D U P B 1
H32 H 0.1729 0.3159 0.1758 0.046 Uiso 0.803(11) 1 calc R U P B 1
C33 C 0.3403(4) 0.3329(5) 0.1169(3) 0.0553(16) Uani 0.803(11) 1 d D U P B 1
H33A H 0.3493 0.4145 0.1089 0.083 Uiso 0.803(11) 1 calc R U P B 1
H33B H 0.3643 0.2883 0.0752 0.083 Uiso 0.803(11) 1 calc R U P B 1
H33C H 0.4050 0.3354 0.1580 0.083 Uiso 0.803(11) 1 calc R U P B 1
C34 C 0.0841(8) 0.2847(8) 0.0747(5) 0.053(2) Uani 0.803(11) 1 d D U P B 1
H34A H 0.0985 0.3695 0.0730 0.080 Uiso 0.803(11) 1 calc R U P B 1
H34B H -0.0125 0.2478 0.0861 0.080 Uiso 0.803(11) 1 calc R U P B 1
H34C H 0.0978 0.2449 0.0287 0.080 Uiso 0.803(11) 1 calc R U P B 1
C32A C 0.210(3) 0.265(2) 0.1218(16) 0.042(2) Uani 0.197(11) 1 d D U P B 2
H32B H 0.2210 0.3301 0.1629 0.050 Uiso 0.197(11) 1 calc R U P B 2
C33A C 0.3362(18) 0.2926(19) 0.0759(13) 0.048(3) Uani 0.197(11) 1 d D U P B 2
H33D H 0.3704 0.3786 0.0749 0.072 Uiso 0.197(11) 1 calc R U P B 2
H33E H 0.3047 0.2496 0.0277 0.072 Uiso 0.197(11) 1 calc R U P B 2
H33F H 0.4131 0.2667 0.0961 0.072 Uiso 0.197(11) 1 calc R U P B 2
C34A C 0.088(3) 0.260(3) 0.0636(17) 0.033(3) Uani 0.197(11) 1 d D U P B 2
H34D H 0.0811 0.3407 0.0627 0.049 Uiso 0.197(11) 1 calc R U P B 2
H34E H -0.0026 0.2085 0.0747 0.049 Uiso 0.197(11) 1 calc R U P B 2
H34F H 0.1093 0.2277 0.0173 0.049 Uiso 0.197(11) 1 calc R U P B 2
C35 C 0.1740(3) -0.0176(2) 0.30296(14) 0.0309(6) Uani 1 1 d . . . . .
H35 H 0.1437 0.0454 0.3323 0.037 Uiso 1 1 calc R U . . .
C36 C 0.0769(3) -0.1379(2) 0.31403(17) 0.0448(7) Uani 1 1 d . . . . .
H36A H -0.0199 -0.1478 0.2943 0.067 Uiso 1 1 calc R U . . .
H36B H 0.0780 -0.1417 0.3647 0.067 Uiso 1 1 calc R U . . .
H36C H 0.1102 -0.2018 0.2903 0.067 Uiso 1 1 calc R U . . .
C37 C 0.3273(3) -0.0029(2) 0.33018(15) 0.0374(6) Uani 1 1 d . . . . .
H37A H 0.3589 -0.0660 0.3043 0.056 Uiso 1 1 calc R U . . .
H37B H 0.3327 -0.0084 0.3806 0.056 Uiso 1 1 calc R U . . .
H37C H 0.3884 0.0752 0.3231 0.056 Uiso 1 1 calc R U . . .

loop_
_atom_site_aniso_label
_atom_site_aniso_U_11
_atom_site_aniso_U_22
_atom_site_aniso_U_33
_atom_site_aniso_U_23
_atom_site_aniso_U_13
_atom_site_aniso_U_12
Ni1 0.0123(2) 0.01065(19) 0.01209(19) 0.00389(15) 0.00310(15) 0.00500(15)
P1 0.0292(3) 0.0196(3) 0.0326(4) 0.0087(3) 0.0104(3) 0.0107(3)
N1 0.0162(9) 0.0118(9) 0.0186(9) 0.0053(7) 0.0069(7) 0.0058(7)
C1 0.0163(11) 0.0131(10) 0.0117(10) 0.0023(8) 0.0005(8) 0.0053(8)
F1 0.0383(9) 0.0242(8) 0.0597(10) 0.0097(7) 0.0042(8) 0.0035(7)
F2 0.0376(9) 0.0349(9) 0.0710(12) 0.0154(8) 0.0150(8) 0.0214(7)
N2 0.0181(9) 0.0108(9) 0.0226(10) 0.0031(7) 0.0077(8) 0.0046(7)
C2 0.0243(12) 0.0187(12) 0.0324(13) 0.0115(10) 0.0150(10) 0.0060(10)
F3 0.0381(9) 0.0245(8) 0.0472(9) 0.0006(7) 0.0039(7) 0.0085(7)
N3 0.0210(10) 0.0141(9) 0.0178(9) 0.0042(7) 0.0047(7) 0.0097(8)
C3 0.0289(13) 0.0142(11) 0.0343(13) 0.0102(10) 0.0154(11) 0.0046(10)
F4 0.0595(11) 0.0359(9) 0.0362(9) 0.0145(7) 0.0103(8) 0.0082(8)
N4 0.0169(9) 0.0203(10) 0.0153(9) 0.0014(7) -0.0010(7) 0.0095(8)
C4 0.0237(12) 0.0115(11) 0.0242(12) 0.0027(9) 0.0079(9) 0.0074(9)
F5 0.0629(11) 0.0460(10) 0.0368(9) 0.0201(7) 0.0164(8) 0.0241(8)
N5 0.0169(10) 0.0270(11) 0.0138(9) 0.0018(8) 0.0015(7) 0.0084(8)
C5 0.0195(11) 0.0159(11) 0.0095(10) -0.0003(8) 0.0055(8) 0.0057(9)
F6 0.0345(8) 0.0329(8) 0.0585(10) 0.0002(7) 0.0119(7) 0.0187(7)
N6 0.0157(10) 0.0300(11) 0.0171(10) 0.0013(8) 0.0015(8) 0.0054(8)
C6 0.0349(14) 0.0238(13) 0.0259(13) 0.0090(10) 0.0008(10) 0.0211(11)
N7 0.0149(9) 0.0234(10) 0.0154(9) 0.0029(8) 0.0011(7) 0.0041(8)
C7 0.0282(13) 0.0311(14) 0.0256(13) 0.0062(10) -0.0043(10) 0.0191(11)
C8 0.0205(11) 0.0146(11) 0.0164(11) 0.0051(8) 0.0051(9) 0.0098(9)
N8 0.0166(10) 0.0294(11) 0.0297(11) -0.0063(9) -0.0006(8) 0.0062(8)
C9 0.0183(11) 0.0145(11) 0.0166(11) 0.0052(8) 0.0049(9) 0.0089(9)
N9 0.0167(10) 0.0252(11) 0.0326(11) -0.0052(9) 0.0015(8) 0.0022(8)
C10 0.0156(11) 0.0204(11) 0.0185(11) 0.0048(9) 0.0056(9) 0.0071(9)
N10 0.0155(9) 0.0158(9) 0.0185(9) 0.0022(7) 0.0009(7) 0.0028(7)
C11 0.0175(11) 0.0307(13) 0.0145(11) 0.0006(10) 0.0016(9) 0.0050(10)
C12 0.0178(12) 0.0312(14) 0.0232(12) -0.0014(10) 0.0056(10) 0.0047(10)
C13 0.0301(14) 0.0373(15) 0.0258(14) -0.0077(11) 0.0041(11) 0.0028(12)
C14 0.0389(16) 0.0506(18) 0.0179(13) -0.0037(12) -0.0018(11) 0.0019(13)
C15 0.0435(16) 0.0467(17) 0.0212(13) 0.0103(12) -0.0001(12) 0.0030(13)
C16 0.0321(14) 0.0343(15) 0.0210(13) 0.0047(11) -0.0001(10) 0.0019(11)
C17 0.0302(14) 0.0245(13) 0.0298(13) -0.0012(10) 0.0046(11) 0.0080(11)
C18 0.0465(18) 0.0377(17) 0.0580(19) 0.0064(14) 0.0172(15) 0.0177(14)
C19 0.0376(16) 0.0359(15) 0.0383(16) 0.0061(12) 0.0132(12) 0.0077(12)
C20 0.068(7) 0.031(7) 0.038(8) 0.012(7) -0.005(7) -0.009(7)
C21 0.074(11) 0.051(11) 0.064(11) 0.015(10) -0.013(10) -0.011(10)
C22 0.078(11) 0.054(10) 0.045(11) 0.003(10) 0.012(10) -0.009(10)
C20A 0.059(2) 0.027(2) 0.025(3) 0.008(2) -0.0053(16) 0.0045(16)
C21A 0.065(3) 0.040(3) 0.057(3) 0.0175(19) -0.016(2) -0.010(2)
C22A 0.073(3) 0.037(2) 0.047(3) 0.0118(18) 0.000(2) 0.0173(19)
C23 0.0173(11) 0.0229(12) 0.0189(11) 0.0004(9) -0.0005(9) 0.0054(9)
C24 0.0160(11) 0.0182(11) 0.0172(11) 0.0041(9) -0.0023(9) 0.0057(9)
C25 0.0158(11) 0.0212(12) 0.0198(11) 0.0039(9) 0.0011(9) 0.0079(9)
C26 0.0154(11) 0.0233(12) 0.0236(12) -0.0028(10) 0.0033(9) 0.0026(9)
C27 0.0228(13) 0.0362(15) 0.0263(13) 0.0001(11) 0.0015(10) 0.0043(11)
C28 0.0287(15) 0.059(2) 0.0262(14) -0.0036(13) 0.0024(11) 0.0083(13)
C29 0.0307(15) 0.0391(17) 0.0427(17) -0.0175(13) 0.0029(12) 0.0064(12)
C30 0.0306(15) 0.0283(14) 0.0495(18) -0.0062(12) 0.0101(12) 0.0059(12)
C31 0.0183(12) 0.0216(13) 0.0405(15) -0.0023(11) 0.0078(10) 0.0046(10)
C32 0.045(2) 0.047(2) 0.021(2) 0.0119(17) 0.0054(15) 0.0082(16)
C33 0.043(2) 0.060(3) 0.056(3) 0.030(3) -0.016(2) -0.001(2)
C34 0.039(2) 0.063(4) 0.064(4) 0.017(3) 0.008(2) 0.021(2)
C32A 0.044(4) 0.051(4) 0.030(4) 0.015(4) 0.003(4) 0.010(3)
C33A 0.041(5) 0.056(5) 0.047(6) 0.024(5) 0.005(5) 0.009(5)
C34A 0.041(5) 0.041(6) 0.028(6) 0.023(5) 0.004(5) 0.024(5)
C35 0.0344(14) 0.0211(13) 0.0404(15) 0.0091(11) 0.0161(12) 0.0093(11)
C36 0.0401(17) 0.0323(16) 0.065(2) 0.0194(14) 0.0201(15) 0.0080(13)
C37 0.0397(16) 0.0335(15) 0.0399(16) 0.0155(12) 0.0068(12) 0.0077(12)

loop_
_atom_type_symbol
_atom_type_description
_atom_type_scat_dispersion_real
_atom_type_scat_dispersion_imag
_atom_type_scat_source
C C 0.0033 0.0016 ' International Tables Vol C Tables 4.2.6.8 and 6.1.1.4'
H H 0.0000 0.0000 ' International Tables Vol C Tables 4.2.6.8 and 6.1.1.4'
F F 0.0171 0.0103 ' International Tables Vol C Tables 4.2.6.8 and 6.1.1.4'
N N 0.0061 0.0033 ' International Tables Vol C Tables 4.2.6.8 and 6.1.1.4'
Ni Ni 0.3393 1.1124 ' International Tables Vol C Tables 4.2.6.8 and 6.1.1.4'
P P 0.1023 0.0942 ' International Tables Vol C Tables 4.2.6.8 and 6.1.1.4'

loop_
_geom_angle_atom_site_label_1
_geom_angle_atom_site_label_2
_geom_angle_atom_site_label_3
_geom_angle
_geom_angle_site_symmetry_1
_geom_angle_site_symmetry_3
C1 Ni1 C1 180.0 . 2_666
C1 Ni1 C5 94.49(9) . 2_666
C1 Ni1 C5 85.51(9) 2_666 2_666
C1 Ni1 C5 85.51(9) . .
C1 Ni1 C5 94.49(9) 2_666 .
C5 Ni1 C5 180.0 2_666 .
F6 P1 F5 90.44(9) . .
F6 P1 F1 89.52(8) . .
F5 P1 F1 89.97(9) . .
F6 P1 F4 90.51(9) . .
F5 P1 F4 179.05(9) . .
F1 P1 F4 90.09(9) . .
F6 P1 F2 179.73(11) . .
F5 P1 F2 89.63(9) . .
F1 P1 F2 90.22(9) . .
F4 P1 F2 89.42(9) . .
F6 P1 F3 90.40(8) . .
F5 P1 F3 90.19(9) . .
F1 P1 F3 179.81(10) . .
F4 P1 F3 89.74(8) . .
F2 P1 F3 89.87(8) . .
C1 N1 C2 110.89(17) . .
C1 N1 C8 123.73(17) . .
C2 N1 C8 125.37(17) . .
N1 C1 N2 104.40(17) . .
N1 C1 Ni1 132.86(15) . .
N2 C1 Ni1 122.74(14) . .
C1 N2 C3 111.55(17) . .
C1 N2 C4 120.35(17) . .
C3 N2 C4 127.40(18) . .
C3 C2 N1 106.98(19) . .
C3 C2 H2 126.5 . .
N1 C2 H2 126.5 . .
C5 N3 C6 111.25(19) . .
C5 N3 C4 120.87(17) . .
C6 N3 C4 127.53(18) . .
C2 C3 N2 106.17(19) . .
C2 C3 H3 126.9 . .
N2 C3 H3 126.9 . .
C5 N4 C7 111.14(19) . .
C5 N4 C23 125.38(17) . .
C7 N4 C23 123.25(18) . .
N3 C4 N2 107.04(16) . .
N3 C4 H4A 110.3 . .
N2 C4 H4A 110.3 . .
N3 C4 H4B 110.3 . .
N2 C4 H4B 110.3 . .
H4A C4 H4B 108.6 . .
N6 N5 C9 108.82(17) . .
N4 C5 N3 104.29(18) . .
N4 C5 Ni1 132.49(16) . .
N3 C5 Ni1 122.74(15) . .
N5 N6 N7 106.80(16) . .
C7 C6 N3 106.59(19) . .
C7 C6 H6 126.7 . .
N3 C6 H6 126.7 . .
C10 N7 N6 110.83(17) . .
C10 N7 C11 128.76(18) . .
N6 N7 C11 120.23(17) . .
C6 C7 N4 106.7(2) . .
C6 C7 H7 126.6 . .
N4 C7 H7 126.6 . .
N1 C8 C9 111.80(16) . .
N1 C8 H8A 109.3 . .
C9 C8 H8A 109.3 . .
N1 C8 H8B 109.3 . .
C9 C8 H8B 109.3 . .
H8A C8 H8B 107.9 . .
N9 N8 C24 108.68(18) . .
N5 C9 C10 108.77(18) . .
N5 C9 C8 121.85(19) . .
C10 C9 C8 129.38(19) . .
N8 N9 N10 107.18(17) . .
N7 C10 C9 104.77(18) . .
N7 C10 H10 127.6 . .
C9 C10 H10 127.6 . .
N9 N10 C25 110.50(17) . .
N9 N10 C26 120.33(17) . .
C25 N10 C26 129.09(18) . .
C16 C11 C12 123.6(2) . .
C16 C11 N7 117.6(2) . .
C12 C11 N7 118.8(2) . .
C13 C12 C11 116.8(2) . .
C13 C12 C17 121.5(2) . .
C11 C12 C17 121.7(2) . .
C14 C13 C12 121.1(2) . .
C14 C13 H13 119.4 . .
C12 C13 H13 119.4 . .
C13 C14 C15 120.7(2) . .
C13 C14 H14 119.7 . .
C15 C14 H14 119.7 . .
C14 C15 C16 120.9(3) . .
C14 C15 H15 119.6 . .
C16 C15 H15 119.6 . .
C11 C16 C15 116.9(2) . .
C11 C16 C20A 122.6(3) . .
C15 C16 C20A 120.5(3) . .
C11 C16 C20 118.3(18) . .
C15 C16 C20 124.7(19) . .
C12 C17 C19 110.5(2) . .
C12 C17 C18 113.0(2) . .
C19 C17 C18 109.9(2) . .
C12 C17 H17 107.7 . .
C19 C17 H17 107.7 . .
C18 C17 H17 107.7 . .
C17 C18 H18A 109.5 . .
C17 C18 H18B 109.5 . .
H18A C18 H18B 109.5 . .
C17 C18 H18C 109.5 . .
H18A C18 H18C 109.5 . .
H18B C18 H18C 109.5 . .
C17 C19 H19A 109.5 . .
C17 C19 H19B 109.5 . .
H19A C19 H19B 109.5 . .
C17 C19 H19C 109.5 . .
H19A C19 H19C 109.5 . .
H19B C19 H19C 109.5 . .
C22 C20 C21 113(3) . .
C22 C20 C16 110(4) . .
C21 C20 C16 106(4) . .
C22 C20 H20 109.0 . .
C21 C20 H20 109.0 . .
C16 C20 H20 109.0 . .
C20 C21 H21A 109.5 . .
C20 C21 H21B 109.5 . .
H21A C21 H21B 109.5 . .
C20 C21 H21C 109.5 . .
H21A C21 H21C 109.5 . .
H21B C21 H21C 109.5 . .
C20 C22 H22A 109.5 . .
C20 C22 H22B 109.5 . .
H22A C22 H22B 109.5 . .
C20 C22 H22C 109.5 . .
H22A C22 H22C 109.5 . .
H22B C22 H22C 109.5 . .
C16 C20A C22A 113.4(5) . .
C16 C20A C21A 110.0(4) . .
C22A C20A C21A 112.1(4) . .
C16 C20A H20B 107.0 . .
C22A C20A H20B 107.0 . .
C21A C20A H20B 107.0 . .
C20A C21A H21D 109.5 . .
C20A C21A H21E 109.5 . .
H21D C21A H21E 109.5 . .
C20A C21A H21F 109.5 . .
H21D C21A H21F 109.5 . .
H21E C21A H21F 109.5 . .
C20A C22A H22D 109.5 . .
C20A C22A H22E 109.5 . .
H22D C22A H22E 109.5 . .
C20A C22A H22F 109.5 . .
H22D C22A H22F 109.5 . .
H22E C22A H22F 109.5 . .
N4 C23 C24 111.98(17) . .
N4 C23 H23A 109.2 . .
C24 C23 H23A 109.2 . .
N4 C23 H23B 109.2 . .
C24 C23 H23B 109.2 . .
H23A C23 H23B 107.9 . .
C25 C24 N8 108.81(19) . .
C25 C24 C23 128.16(19) . .
N8 C24 C23 123.02(19) . .
N10 C25 C24 104.84(19) . .
N10 C25 H25 127.6 . .
C24 C25 H25 127.6 . .
C27 C26 C31 124.7(2) . .
C27 C26 N10 118.4(2) . .
C31 C26 N10 116.9(2) . .
C26 C27 C28 115.9(2) . .
C26 C27 C32A 127.1(14) . .
C28 C27 C32A 116.2(14) . .
C26 C27 C32 120.8(3) . .
C28 C27 C32 123.3(3) . .
C29 C28 C27 120.3(3) . .
C29 C28 H28 119.8 . .
C27 C28 H28 119.8 . .
C30 C29 C28 121.8(2) . .
C30 C29 H29 119.1 . .
C28 C29 H29 119.1 . .
C29 C30 C31 120.9(3) . .
C29 C30 H30 119.6 . .
C31 C30 H30 119.6 . .
C30 C31 C26 116.3(2) . .
C30 C31 C35 122.3(2) . .
C26 C31 C35 121.4(2) . .
C34 C32 C33 111.5(4) . .
C34 C32 C27 115.8(6) . .
C33 C32 C27 109.8(4) . .
C34 C32 H32 106.4 . .
C33 C32 H32 106.4 . .
C27 C32 H32 106.4 . .
C32 C33 H33A 109.5 . .
C32 C33 H33B 109.5 . .
H33A C33 H33B 109.5 . .
C32 C33 H33C 109.5 . .
H33A C33 H33C 109.5 . .
H33B C33 H33C 109.5 . .
C32 C34 H34A 109.5 . .
C32 C34 H34B 109.5 . .
H34A C34 H34B 109.5 . .
C32 C34 H34C 109.5 . .
H34A C34 H34C 109.5 . .
H34B C34 H34C 109.5 . .
C27 C32A C33A 114.2(17) . .
C27 C32A C34A 106(2) . .
C33A C32A C34A 98.2(16) . .
C27 C32A H32B 112.5 . .
C33A C32A H32B 112.5 . .
C34A C32A H32B 112.5 . .
C32A C33A H33D 109.5 . .
C32A C33A H33E 109.5 . .
H33D C33A H33E 109.5 . .
C32A C33A H33F 109.5 . .
H33D C33A H33F 109.5 . .
H33E C33A H33F 109.5 . .
C32A C34A H34D 109.5 . .
C32A C34A H34E 109.5 . .
H34D C34A H34E 109.5 . .
C32A C34A H34F 109.5 . .
H34D C34A H34F 109.5 . .
H34E C34A H34F 109.5 . .
C31 C35 C36 113.4(2) . .
C31 C35 C37 111.01(19) . .
C36 C35 C37 110.3(2) . .
C31 C35 H35 107.2 . .
C36 C35 H35 107.2 . .
C37 C35 H35 107.2 . .
C35 C36 H36A 109.5 . .
C35 C36 H36B 109.5 . .
H36A C36 H36B 109.5 . .
C35 C36 H36C 109.5 . .
H36A C36 H36C 109.5 . .
H36B C36 H36C 109.5 . .
C35 C37 H37A 109.5 . .
C35 C37 H37B 109.5 . .
H37A C37 H37B 109.5 . .
C35 C37 H37C 109.5 . .
H37A C37 H37C 109.5 . .
H37B C37 H37C 109.5 . .

loop_
_geom_bond_atom_site_label_1
_geom_bond_atom_site_label_2
_geom_bond_distance
_geom_bond_site_symmetry_2
Ni1 C1 1.885(2) .
Ni1 C1 1.885(2) 2_666
Ni1 C5 1.891(2) 2_666
Ni1 C5 1.891(2) .
P1 F6 1.5908(15) .
P1 F5 1.5919(16) .
P1 F1 1.5952(16) .
P1 F4 1.5988(16) .
P1 F2 1.6006(15) .
P1 F3 1.6020(16) .
N1 C1 1.345(3) .
N1 C2 1.389(3) .
N1 C8 1.477(3) .
C1 N2 1.357(3) .
N2 C3 1.378(3) .
N2 C4 1.467(3) .
C2 C3 1.345(3) .
C2 H2 0.9500 .
N3 C5 1.354(3) .
N3 C6 1.379(3) .
N3 C4 1.452(3) .
C3 H3 0.9500 .
N4 C5 1.344(3) .
N4 C7 1.387(3) .
N4 C23 1.465(3) .
C4 H4A 0.9900 .
C4 H4B 0.9900 .
N5 N6 1.317(2) .
N5 C9 1.361(3) .
N6 N7 1.355(2) .
C6 C7 1.337(3) .
C6 H6 0.9500 .
N7 C10 1.349(3) .
N7 C11 1.440(3) .
C7 H7 0.9500 .
C8 C9 1.490(3) .
C8 H8A 0.9900 .
C8 H8B 0.9900 .
N8 N9 1.313(3) .
N8 C24 1.359(3) .
C9 C10 1.363(3) .
N9 N10 1.347(2) .
C10 H10 0.9500 .
N10 C25 1.352(3) .
N10 C26 1.440(3) .
C11 C16 1.392(3) .
C11 C12 1.397(3) .
C12 C13 1.393(3) .
C12 C17 1.516(3) .
C13 C14 1.374(4) .
C13 H13 0.9500 .
C14 C15 1.378(4) .
C14 H14 0.9500 .
C15 C16 1.396(3) .
C15 H15 0.9500 .
C16 C20A 1.497(7) .
C16 C20 1.69(7) .
C17 C19 1.519(3) .
C17 C18 1.536(3) .
C17 H17 1.0000 .
C18 H18A 0.9800 .
C18 H18B 0.9800 .
C18 H18C 0.9800 .
C19 H19A 0.9800 .
C19 H19B 0.9800 .
C19 H19C 0.9800 .
C20 C22 1.516(19) .
C20 C21 1.528(19) .
C20 H20 1.0000 .
C21 H21A 0.9800 .
C21 H21B 0.9800 .
C21 H21C 0.9800 .
C22 H22A 0.9800 .
C22 H22B 0.9800 .
C22 H22C 0.9800 .
C20A C22A 1.522(6) .
C20A C21A 1.525(6) .
C20A H20B 1.0000 .
C21A H21D 0.9800 .
C21A H21E 0.9800 .
C21A H21F 0.9800 .
C22A H22D 0.9800 .
C22A H22E 0.9800 .
C22A H22F 0.9800 .
C23 C24 1.502(3) .
C23 H23A 0.9900 .
C23 H23B 0.9900 .
C24 C25 1.356(3) .
C25 H25 0.9500 .
C26 C27 1.385(3) .
C26 C31 1.404(3) .
C27 C28 1.410(4) .
C27 C32A 1.482(14) .
C27 C32 1.520(5) .
C28 C29 1.373(4) .
C28 H28 0.9500 .
C29 C30 1.369(4) .
C29 H29 0.9500 .
C30 C31 1.384(3) .
C30 H30 0.9500 .
C31 C35 1.518(4) .
C32 C34 1.502(6) .
C32 C33 1.516(6) .
C32 H32 1.0000 .
C33 H33A 0.9800 .
C33 H33B 0.9800 .
C33 H33C 0.9800 .
C34 H34A 0.9800 .
C34 H34B 0.9800 .
C34 H34C 0.9800 .
C32A C33A 1.555(17) .
C32A C34A 1.582(17) .
C32A H32B 1.0000 .
C33A H33D 0.9800 .
C33A H33E 0.9800 .
C33A H33F 0.9800 .
C34A H34D 0.9800 .
C34A H34E 0.9800 .
C34A H34F 0.9800 .
C35 C36 1.520(3) .
C35 C37 1.530(4) .
C35 H35 1.0000 .
C36 H36A 0.9800 .
C36 H36B 0.9800 .
C36 H36C 0.9800 .
C37 H37A 0.9800 .
C37 H37B 0.9800 .
C37 H37C 0.9800 .

loop_
_geom_torsion_atom_site_label_1
_geom_torsion_atom_site_label_2
_geom_torsion_atom_site_label_3
_geom_torsion_atom_site_label_4
_geom_torsion
_geom_torsion_site_symmetry_1
C2 N1 C1 N2 0.8(2) .
C8 N1 C1 N2 -179.33(18) .
C2 N1 C1 Ni1 -179.96(17) .
C8 N1 C1 Ni1 -0.1(3) .
C5 Ni1 C1 N1 46.9(2) 2_666
C5 Ni1 C1 N1 -133.1(2) .
C5 Ni1 C1 N2 -133.97(17) 2_666
C5 Ni1 C1 N2 46.03(17) .
N1 C1 N2 C3 -0.3(2) .
Ni1 C1 N2 C3 -179.63(16) .
N1 C1 N2 C4 170.82(18) .
Ni1 C1 N2 C4 -8.5(3) .
C1 N1 C2 C3 -1.0(3) .
C8 N1 C2 C3 179.1(2) .
N1 C2 C3 N2 0.8(3) .
C1 N2 C3 C2 -0.3(3) .
C4 N2 C3 C2 -170.7(2) .
C5 N3 C4 N2 52.6(2) .
C6 N3 C4 N2 -120.0(2) .
C1 N2 C4 N3 -46.9(2) .
C3 N2 C4 N3 122.6(2) .
C7 N4 C5 N3 1.4(2) .
C23 N4 C5 N3 176.04(18) .
C7 N4 C5 Ni1 -170.51(16) .
C23 N4 C5 Ni1 4.1(3) .
C6 N3 C5 N4 -1.1(2) .
C4 N3 C5 N4 -174.76(17) .
C6 N3 C5 Ni1 171.86(15) .
C4 N3 C5 Ni1 -1.8(3) .
C1 Ni1 C5 N4 129.8(2) .
C1 Ni1 C5 N4 -50.2(2) 2_666
C1 Ni1 C5 N3 -40.90(16) .
C1 Ni1 C5 N3 139.10(16) 2_666
C9 N5 N6 N7 -0.2(2) .
C5 N3 C6 C7 0.3(2) .
C4 N3 C6 C7 173.5(2) .
N5 N6 N7 C10 0.5(2) .
N5 N6 N7 C11 176.17(18) .
N3 C6 C7 N4 0.5(2) .
C5 N4 C7 C6 -1.3(3) .
C23 N4 C7 C6 -176.02(19) .
C1 N1 C8 C9 144.1(2) .
C2 N1 C8 C9 -36.0(3) .
N6 N5 C9 C10 -0.3(2) .
N6 N5 C9 C8 179.79(18) .
N1 C8 C9 N5 85.2(2) .
N1 C8 C9 C10 -94.7(3) .
C24 N8 N9 N10 -0.2(2) .
N6 N7 C10 C9 -0.7(2) .
C11 N7 C10 C9 -175.8(2) .
N5 C9 C10 N7 0.6(2) .
C8 C9 C10 N7 -179.49(19) .
N8 N9 N10 C25 0.2(2) .
N8 N9 N10 C26 -176.80(19) .
C10 N7 C11 C16 98.8(3) .
N6 N7 C11 C16 -76.0(3) .
C10 N7 C11 C12 -81.6(3) .
N6 N7 C11 C12 103.7(2) .
C16 C11 C12 C13 -0.7(3) .
N7 C11 C12 C13 179.7(2) .
C16 C11 C12 C17 -179.5(2) .
N7 C11 C12 C17 0.8(3) .
C11 C12 C13 C14 0.7(4) .
C17 C12 C13 C14 179.5(2) .
C12 C13 C14 C15 -0.2(4) .
C13 C14 C15 C16 -0.3(4) .
C12 C11 C16 C15 0.2(4) .
N7 C11 C16 C15 179.9(2) .
C12 C11 C16 C20A -177.2(3) .
N7 C11 C16 C20A 2.4(4) .
C12 C11 C16 C20 176.7(15) .
N7 C11 C16 C20 -3.7(15) .
C14 C15 C16 C11 0.3(4) .
C14 C15 C16 C20A 177.8(3) .
C14 C15 C16 C20 -175.9(15) .
C13 C12 C17 C19 -81.3(3) .
C11 C12 C17 C19 97.4(3) .
C13 C12 C17 C18 42.3(3) .
C11 C12 C17 C18 -138.9(2) .
C11 C16 C20 C22 -110(3) .
C15 C16 C20 C22 66(3) .
C11 C16 C20 C21 127(3) .
C15 C16 C20 C21 -57(4) .
C11 C16 C20A C22A -136.3(4) .
C15 C16 C20A C22A 46.4(5) .
C11 C16 C20A C21A 97.2(5) .
C15 C16 C20A C21A -80.1(5) .
C5 N4 C23 C24 -75.5(2) .
C7 N4 C23 C24 98.5(2) .
N9 N8 C24 C25 0.1(3) .
N9 N8 C24 C23 178.9(2) .
N4 C23 C24 C25 -140.7(2) .
N4 C23 C24 N8 40.7(3) .
N9 N10 C25 C24 -0.1(2) .
C26 N10 C25 C24 176.5(2) .
N8 C24 C25 N10 0.0(2) .
C23 C24 C25 N10 -178.7(2) .
N9 N10 C26 C27 -89.9(3) .
C25 N10 C26 C27 93.7(3) .
N9 N10 C26 C31 89.1(2) .
C25 N10 C26 C31 -87.2(3) .
C31 C26 C27 C28 -1.2(3) .
N10 C26 C27 C28 177.7(2) .
C31 C26 C27 C32A -171.2(11) .
N10 C26 C27 C32A 7.8(12) .
C31 C26 C27 C32 177.8(3) .
N10 C26 C27 C32 -3.2(4) .
C26 C27 C28 C29 0.3(4) .
C32A C27 C28 C29 171.4(11) .
C32 C27 C28 C29 -178.7(3) .
C27 C28 C29 C30 0.1(4) .
C28 C29 C30 C31 0.2(4) .
C29 C30 C31 C26 -1.0(4) .
C29 C30 C31 C35 -179.2(2) .
C27 C26 C31 C30 1.6(3) .
N10 C26 C31 C30 -177.4(2) .
C27 C26 C31 C35 179.8(2) .
N10 C26 C31 C35 0.8(3) .
C26 C27 C32 C34 -135.3(4) .
C28 C27 C32 C34 43.7(6) .
C26 C27 C32 C33 97.4(4) .
C28 C27 C32 C33 -83.6(6) .
C26 C27 C32A C33A 117(2) .
C28 C27 C32A C33A -53(2) .
C26 C27 C32A C34A -136.3(15) .
C28 C27 C32A C34A 53.8(18) .
C30 C31 C35 C36 -35.0(3) .
C26 C31 C35 C36 146.9(2) .
C30 C31 C35 C37 89.9(3) .
C26 C31 C35 C37 -88.2(3) .

loop_
_platon_squeeze_void_nr
_platon_squeeze_void_average_x
_platon_squeeze_void_average_y
_platon_squeeze_void_average_z
_platon_squeeze_void_volume
_platon_squeeze_void_count_electrons
_platon_squeeze_void_content
1 0.418 0.665 0.236 107 5 ' '
2 0.581 0.335 0.764 108 5 ' '
